data_2016124
loop_
_publ_author_name
'Karczmarzyk, Zbigniew'
'Malinka, Wies\/law'

_publ_section_title
;4,6-Dimethyl-2-[(4-phenylpiperidin-1-yl)methyl]isothiazolo[5,4-<i>b</i>]pyridin-3(2<i>H</i>)-one
 and
 4,6-dimethyl-2-[(4-phenyl-1,2,3,6-tetrahydropyridin-1-yl)methyl]isothiazolo[5,4-<i>b</i>]pyridin-3(2<i>H</i>)-one
;
_journal_coeditor_code TR3017
_journal_issue 8
_journal_name_full 'Acta Crystallographica Section C'
_journal_page_first o477
_journal_page_last o480
_journal_paper_doi 10.1107/S0108270107031071
_journal_volume 63
_journal_year 2007
_chemical_formula_iupac 'C20 H23 N3 O S'
_chemical_formula_moiety 'C20 H23 N3 O S'
_chemical_formula_sum 'C20 H23 N3 O S'
_chemical_formula_weight 353.47
_chemical_melting_point 410.0(10)
_chemical_name_systematic
;
4,6-Dimethyl-2-[(4-phenylpiperidin-1-yl)methyl]isothiazolo[5,4-
<i>b</i>]pyridin-3(2<i>H</i>)-one
;
_space_group_IT_number 15
_symmetry_cell_setting monoclinic
_symmetry_space_group_name_Hall '-C 2yc'
_symmetry_space_group_name_H-M 'C 1 2/c 1'
_atom_sites_solution_hydrogens difmap
_atom_sites_solution_primary direct
_atom_sites_solution_secondary difmap
_cell_angle_alpha 90.00
_cell_angle_beta 126.39(3)
_cell_angle_gamma 90.00
_cell_formula_units_Z 8
_cell_length_a 29.384(6)
_cell_length_b 7.1460(10)
_cell_length_c 21.750(4)
_cell_measurement_reflns_used 197
_cell_measurement_temperature 293(2)
_cell_measurement_theta_max 78.1
_cell_measurement_theta_min 12.2
_cell_volume 3676.4(18)
_computing_cell_refinement 'SAINT (Bruker, 2003)'
_computing_data_collection 'SMART (Bruker, 2003)'
_computing_data_reduction SAINT
_computing_molecular_graphics
;
ORTEP3 for Windows (Farrugia, 1997) and XP in SHELXTL-Plus (Sheldrick,
1989)
;
_computing_publication_material 'SHELXL97 and WINGX (Farrugia, 1999)'
_computing_structure_refinement 'SHELXL97 (Sheldrick, 1997)'
_computing_structure_solution 'SIR92 (Altomare <i>et al.</i>,  1993)'
_diffrn_ambient_temperature 293(2)
_diffrn_measured_fraction_theta_full 0.992
_diffrn_measured_fraction_theta_max 0.992
_diffrn_measurement_device_type 'Bruker SMART APEX CCD diffractometer'
_diffrn_measurement_method '\w scans'
_diffrn_radiation_monochromator graphite
_diffrn_radiation_source 'fine-focus sealed tube'
_diffrn_radiation_type CuK\a
_diffrn_radiation_wavelength 1.54178
_diffrn_reflns_av_R_equivalents 0.0203
_diffrn_reflns_av_sigmaI/netI 0.0179
_diffrn_reflns_limit_h_max 35
_diffrn_reflns_limit_h_min -35
_diffrn_reflns_limit_k_max 8
_diffrn_reflns_limit_k_min -7
_diffrn_reflns_limit_l_max 26
_diffrn_reflns_limit_l_min -26
_diffrn_reflns_number 19486
_diffrn_reflns_theta_full 70.07
_diffrn_reflns_theta_max 70.07
_diffrn_reflns_theta_min 3.74
_exptl_absorpt_coefficient_mu 1.655
_exptl_absorpt_correction_T_max 0.7331
_exptl_absorpt_correction_T_min 0.4976
_exptl_absorpt_correction_type multi-scan
_exptl_absorpt_process_details
;
(SADABS; Sheldrick, 2002)
;
_exptl_crystal_colour colourless
_exptl_crystal_density_diffrn 1.277
_exptl_crystal_density_method 'not measured'
_exptl_crystal_description prism
_exptl_crystal_F_000 1504
_exptl_crystal_size_max 0.55
_exptl_crystal_size_mid 0.42
_exptl_crystal_size_min 0.20
_refine_diff_density_max 0.209
_refine_diff_density_min -0.293
_refine_ls_extinction_method none
_refine_ls_goodness_of_fit_ref 0.998
_refine_ls_hydrogen_treatment mixed
_refine_ls_matrix_type full
_refine_ls_number_parameters 229
_refine_ls_number_reflns 3471
_refine_ls_number_restraints 0
_refine_ls_restrained_S_all 0.998
_refine_ls_R_factor_all 0.0477
_refine_ls_R_factor_gt 0.0464
_refine_ls_shift/su_max 0.000
_refine_ls_shift/su_mean 0.000
_refine_ls_structure_factor_coef Fsqd
_refine_ls_weighting_details 'calc w=1/[\s^2^(Fo^2^)+(0.2000P)^2^] where P=(Fo^2^+2Fc^2^)/3'
_refine_ls_weighting_scheme calc
_refine_ls_wR_factor_gt 0.2004
_refine_ls_wR_factor_ref 0.2065
_reflns_number_gt 3267
_reflns_number_total 3471
_reflns_threshold_expression I>2\s(I)
_cod_data_source_file tr3017.cif
_cod_data_source_block II
_cod_depositor_comments
;
The following automatic conversions were performed:

'_chemical_melting_point' value '409-411' was changed to '410.0(10)'
- the average value was taken and precision was estimated.

Automatic conversion script
Id: cif_fix_values 1646 2011-03-28 12:23:43Z adriana 

The following automatic conversions were performed:

'_chemical_melting_point' value '409-411' was changed to '410.0(10)'
- the average value was taken and precision was estimated.

Automatic conversion script
Id: cif_fix_values 1715 2011-07-08 13:25:40Z adriana 
;
_cod_original_sg_symbol_H-M 'C 2/c'
_cod_database_code 2016124
_cod_database_fobs_code 2016124

loop_
_symmetry_equiv_pos_as_xyz
'x, y, z'
'-x, y, -z+1/2'
'x+1/2, y+1/2, z'
'-x+1/2, y+1/2, -z+1/2'
'-x, -y, -z'
'x, -y, z-1/2'
'-x+1/2, -y+1/2, -z'
'x+1/2, -y+1/2, z-1/2'

loop_
_atom_site_type_symbol
_atom_site_label
_atom_site_fract_x
_atom_site_fract_y
_atom_site_fract_z
_atom_site_U_iso_or_equiv
_atom_site_adp_type
_atom_site_calc_flag
_atom_site_refinement_flags
_atom_site_occupancy
S S1 0.615694(18) 0.82018(6) 0.02092(3) 0.0738(3) Uani d . 1
O O3 0.47843(6) 0.8666(2) -0.17815(7) 0.0779(4) Uani d . 1
N N2 0.57161(6) 0.8642(2) -0.07479(8) 0.0670(4) Uani d . 1
N N7 0.56421(6) 0.73655(19) 0.08589(8) 0.0651(4) Uani d . 1
N N21 0.63434(6) 0.76397(18) -0.10415(8) 0.0618(4) Uani d . 1
C C3 0.51432(7) 0.8450(2) -0.10962(9) 0.0603(4) Uani d . 1
C C4 0.45661(7) 0.76738(19) -0.05809(9) 0.0591(4) Uani d . 1
C C5 0.46279(8) 0.7242(2) 0.00865(10) 0.0646(4) Uani d . 1
H H51 0.4307 0.7030 0.0067 0.097 Uiso calc R 1
C C6 0.51601(8) 0.71173(19) 0.07879(9) 0.0629(4) Uani d . 1
C C8 0.55749(7) 0.77848(18) 0.02127(9) 0.0580(4) Uani d . 1
C C9 0.50663(6) 0.79560(17) -0.05054(8) 0.0553(4) Uani d . 1
C C10 0.39929(8) 0.7828(3) -0.13291(11) 0.0796(5) Uani d . 1
H H101 0.3710 0.7855 -0.1240 0.119 Uiso calc R 1
H H102 0.3929 0.6769 -0.1643 0.119 Uiso calc R 1
H H103 0.3972 0.8957 -0.1583 0.119 Uiso calc R 1
C C11 0.52233(10) 0.6679(3) 0.15074(12) 0.0803(5) Uani d . 1
H H111 0.5484 0.7543 0.1900 0.121 Uiso calc R 1
H H112 0.5364 0.5427 0.1667 0.121 Uiso calc R 1
H H113 0.4863 0.6786 0.1417 0.121 Uiso calc R 1
C C12 0.59612(8) 0.9110(2) -0.11472(11) 0.0712(4) Uani d . 1
H H121 0.5662 0.9266 -0.1688 0.107 Uiso calc R 1
H H122 0.6166 1.0283 -0.0952 0.107 Uiso calc R 1
C C22 0.60240(7) 0.5935(2) -0.14499(10) 0.0662(4) Uani d . 1
H H221 0.5754 0.6212 -0.1989 0.099 Uiso calc R 1
H H222 0.5815 0.5524 -0.1259 0.099 Uiso calc R 1
C C23 0.64138(7) 0.4387(2) -0.13468(10) 0.0631(4) Uani d . 1
H H231 0.6192 0.3293 -0.1632 0.095 Uiso calc R 1
H H232 0.6665 0.4046 -0.0811 0.095 Uiso calc R 1
C C24 0.67629(6) 0.5000(2) -0.16220(8) 0.0593(4) Uani d . 1
H H241 0.6494 0.5323 -0.2164 0.089 Uiso calc R 1
C C25 0.70756(8) 0.6791(2) -0.12048(14) 0.0768(5) Uani d . 1
H H251 0.7281 0.7241 -0.1396 0.115 Uiso calc R 1
H H252 0.7347 0.6530 -0.0664 0.115 Uiso calc R 1
C C26 0.66676(9) 0.8292(2) -0.13154(13) 0.0743(5) Uani d . 1
H H261 0.6877 0.9410 -0.1038 0.111 Uiso calc R 1
H H262 0.6410 0.8609 -0.1853 0.111 Uiso calc R 1
C C31 0.71325(7) 0.3446(2) -0.15737(9) 0.0586(4) Uani d . 1
C C32 0.76106(8) 0.2820(3) -0.08768(10) 0.0719(4) Uani d . 1
H H321 0.7713 0.3381 -0.0425 0.108 Uiso calc R 1
C C33 0.79364(8) 0.1364(3) -0.08508(11) 0.0782(5) Uani d . 1
H H331 0.8254 0.0962 -0.0381 0.117 Uiso calc R 1
C C34 0.77960(8) 0.0514(3) -0.15060(11) 0.0729(5) Uani d . 1
H H341 0.8030(12) -0.041(4) -0.1533(16) 0.109 Uiso d . 1
C C35 0.73202(8) 0.1109(3) -0.21990(10) 0.0747(5) Uani d . 1
H H351 0.7218 0.0538 -0.2649 0.112 Uiso calc R 1
C C36 0.69957(7) 0.2557(2) -0.22252(9) 0.0677(4) Uani d . 1
H H361 0.6676 0.2940 -0.2696 0.102 Uiso calc R 1

loop_
_atom_site_aniso_label
_atom_site_aniso_U_11
_atom_site_aniso_U_22
_atom_site_aniso_U_33
_atom_site_aniso_U_12
_atom_site_aniso_U_13
_atom_site_aniso_U_23
S1 0.0575(4) 0.0857(4) 0.0738(4) 0.01057(16) 0.0366(3) 0.01170(17)
O3 0.0757(8) 0.0934(8) 0.0581(7) -0.0018(6) 0.0361(6) -0.0034(5)
N2 0.0666(8) 0.0703(8) 0.0715(8) 0.0079(6) 0.0450(7) 0.0027(6)
N7 0.0680(8) 0.0573(7) 0.0628(7) 0.0042(5) 0.0348(6) 0.0064(5)
N21 0.0655(8) 0.0558(7) 0.0746(8) -0.0012(5) 0.0473(7) 0.0018(5)
C3 0.0677(9) 0.0509(7) 0.0635(9) 0.0028(6) 0.0396(8) -0.0058(5)
C4 0.0619(8) 0.0473(7) 0.0632(8) -0.0054(5) 0.0345(7) -0.0105(5)
C5 0.0708(9) 0.0513(7) 0.0752(10) -0.0091(6) 0.0452(8) -0.0069(6)
C6 0.0763(10) 0.0441(7) 0.0685(9) -0.0026(6) 0.0432(8) 0.0009(5)
C8 0.0634(8) 0.0449(6) 0.0634(8) 0.0036(5) 0.0363(7) 0.0007(5)
C9 0.0612(8) 0.0413(6) 0.0603(8) 0.0001(5) 0.0343(7) -0.0064(5)
C10 0.0592(10) 0.0981(13) 0.0679(10) -0.0126(8) 0.0304(8) -0.0152(8)
C11 0.0980(14) 0.0702(10) 0.0811(12) -0.0016(8) 0.0576(11) 0.0100(8)
C12 0.0819(11) 0.0607(8) 0.0865(11) 0.0072(7) 0.0584(10) 0.0063(7)
C22 0.0628(9) 0.0603(8) 0.0844(10) -0.0057(6) 0.0485(8) 0.0009(7)
C23 0.0677(9) 0.0571(8) 0.0758(9) -0.0041(6) 0.0487(8) 0.0029(6)
C24 0.0623(8) 0.0616(8) 0.0599(7) 0.0020(6) 0.0396(7) 0.0079(6)
C25 0.0746(11) 0.0661(10) 0.1100(15) -0.0112(7) 0.0658(11) -0.0039(8)
C26 0.0817(12) 0.0577(9) 0.1052(14) -0.0090(7) 0.0673(11) 0.0000(7)
C31 0.0598(8) 0.0635(8) 0.0603(8) 0.0004(6) 0.0398(7) 0.0065(6)
C32 0.0672(10) 0.0878(11) 0.0590(9) 0.0085(8) 0.0365(8) 0.0030(7)
C33 0.0684(11) 0.0924(12) 0.0713(10) 0.0159(8) 0.0401(9) 0.0126(8)
C34 0.0728(10) 0.0734(10) 0.0868(11) 0.0071(7) 0.0551(9) 0.0081(8)
C35 0.0815(11) 0.0772(10) 0.0764(10) 0.0001(8) 0.0528(9) -0.0058(8)
C36 0.0678(9) 0.0764(10) 0.0602(9) 0.0033(7) 0.0386(8) 0.0053(7)

loop_
_atom_type_symbol
_atom_type_description
_atom_type_scat_dispersion_real
_atom_type_scat_dispersion_imag
_atom_type_scat_source
C C 0.0181 0.0091 'International Tables Vol C Tables 4.2.6.8 and 6.1.1.4'
H H 0.0000 0.0000 'International Tables Vol C Tables 4.2.6.8 and 6.1.1.4'
N N 0.0311 0.0180 'International Tables Vol C Tables 4.2.6.8 and 6.1.1.4'
O O 0.0492 0.0322 'International Tables Vol C Tables 4.2.6.8 and 6.1.1.4'
S S 0.3331 0.5567 'International Tables Vol C Tables 4.2.6.8 and 6.1.1.4'

loop_
_geom_angle_atom_site_label_1
_geom_angle_atom_site_label_2
_geom_angle_atom_site_label_3
_geom_angle
N2 S1 C8 90.01(8)
C3 N2 C12 124.55(15)
C3 N2 S1 116.50(12)
C12 N2 S1 118.90(13)
C8 N7 C6 115.00(14)
C12 N21 C26 109.47(13)
C12 N21 C22 110.29(13)
C26 N21 C22 110.67(13)
O3 C3 N2 123.01(16)
O3 C3 C9 128.78(16)
N2 C3 C9 108.22(14)
C9 C4 C5 115.79(15)
C9 C4 C10 123.02(15)
C5 C4 C10 121.19(16)
C4 C5 C6 121.60(16)
C4 C5 H51 119.2
C6 C5 H51 119.2
N7 C6 C5 122.59(15)
N7 C6 C11 116.08(17)
C5 C6 C11 121.33(18)
N7 C8 C9 126.50(15)
N7 C8 S1 120.81(12)
C9 C8 S1 112.69(12)
C4 C9 C8 118.50(14)
C4 C9 C3 128.95(14)
C8 C9 C3 112.54(14)
C4 C10 H101 109.5
C4 C10 H102 109.5
H101 C10 H102 109.5
C4 C10 H103 109.5
H101 C10 H103 109.5
H102 C10 H103 109.5
C6 C11 H111 109.5
C6 C11 H112 109.5
H111 C11 H112 109.5
C6 C11 H113 109.5
H111 C11 H113 109.5
H112 C11 H113 109.5
N21 C12 N2 110.39(13)
N21 C12 H121 109.6
N2 C12 H121 109.6
N21 C12 H122 109.6
N2 C12 H122 109.6
H121 C12 H122 108.1
N21 C22 C23 111.15(13)
N21 C22 H221 109.4
C23 C22 H221 109.4
N21 C22 H222 109.4
C23 C22 H222 109.4
H221 C22 H222 108.0
C22 C23 C24 111.01(12)
C22 C23 H231 109.4
C24 C23 H231 109.4
C22 C23 H232 109.4
C24 C23 H232 109.4
H231 C23 H232 108.0
C31 C24 C23 112.58(12)
C31 C24 C25 114.92(13)
C23 C24 C25 108.40(13)
C31 C24 H241 106.8
C23 C24 H241 106.8
C25 C24 H241 106.8
C24 C25 C26 111.05(15)
C24 C25 H251 109.4
C26 C25 H251 109.4
C24 C25 H252 109.4
C26 C25 H252 109.4
H251 C25 H252 108.0
N21 C26 C25 110.70(13)
N21 C26 H261 109.5
C25 C26 H261 109.5
N21 C26 H262 109.5
C25 C26 H262 109.5
H261 C26 H262 108.1
C32 C31 C36 117.48(16)
C32 C31 C24 121.98(14)
C36 C31 C24 120.52(14)
C31 C32 C33 120.58(16)
C31 C32 H321 119.7
C33 C32 H321 119.7
C34 C33 C32 120.95(17)
C34 C33 H331 119.5
C32 C33 H331 119.5
C33 C34 C35 118.98(17)
C33 C34 H341 125.0(16)
C35 C34 H341 115.7(16)
C36 C35 C34 120.10(16)
C36 C35 H351 120.0
C34 C35 H351 120.0
C35 C36 C31 121.91(16)
C35 C36 H361 119.0
C31 C36 H361 119.0

loop_
_geom_bond_atom_site_label_1
_geom_bond_atom_site_label_2
_geom_bond_distance
S1 N2 1.7061(17)
S1 C8 1.7403(16)
O3 C3 1.222(2)
N2 C3 1.383(2)
N2 C12 1.458(2)
N7 C8 1.332(2)
N7 C6 1.342(2)
N21 C12 1.453(2)
N21 C26 1.467(2)
N21 C22 1.471(2)
C3 C9 1.473(2)
C4 C9 1.394(2)
C4 C5 1.387(2)
C4 C10 1.498(3)
C5 C6 1.396(3)
C5 H51 0.9300
C6 C11 1.495(3)
C8 C9 1.385(2)
C10 H101 0.9600
C10 H102 0.9600
C10 H103 0.9600
C11 H111 0.9600
C11 H112 0.9600
C11 H113 0.9600
C12 H121 0.9700
C12 H122 0.9700
C22 C23 1.510(2)
C22 H221 0.9700
C22 H222 0.9700
C23 C24 1.527(2)
C23 H231 0.9700
C23 H232 0.9700
C24 C31 1.513(2)
C24 C25 1.522(2)
C24 H241 0.9800
C25 C26 1.518(2)
C25 H251 0.9700
C25 H252 0.9700
C26 H261 0.9700
C26 H262 0.9700
C31 C32 1.394(2)
C31 C36 1.377(2)
C32 C33 1.393(3)
C32 H321 0.9300
C33 C34 1.368(3)
C33 H331 0.9300
C34 C35 1.381(3)
C34 H341 0.98(3)
C35 C36 1.385(3)
C35 H351 0.9300
C36 H361 0.9300

loop_
_geom_torsion_atom_site_label_1
_geom_torsion_atom_site_label_2
_geom_torsion_atom_site_label_3
_geom_torsion_atom_site_label_4
_geom_torsion
C8 S1 N2 C3 -1.86(12)
C8 S1 N2 C12 -179.35(13)
C12 N2 C3 O3 -0.3(2)
S1 N2 C3 O3 -177.61(12)
C12 N2 C3 C9 179.45(13)
S1 N2 C3 C9 2.11(16)
C9 C4 C5 C6 0.5(2)
C10 C4 C5 C6 -179.24(14)
C8 N7 C6 C5 1.5(2)
C8 N7 C6 C11 -178.94(13)
C4 C5 C6 N7 -1.4(2)
C4 C5 C6 C11 179.08(15)
C6 N7 C8 C9 -0.9(2)
C6 N7 C8 S1 178.57(10)
N2 S1 C8 N7 -178.55(12)
N2 S1 C8 C9 1.00(11)
C5 C4 C9 C8 0.12(19)
C10 C4 C9 C8 179.86(14)
C5 C4 C9 C3 -179.18(13)
C10 C4 C9 C3 0.6(2)
N7 C8 C9 C4 0.1(2)
S1 C8 C9 C4 -179.42(10)
N7 C8 C9 C3 179.51(13)
S1 C8 C9 C3 -0.01(14)
O3 C3 C9 C4 -2.2(2)
N2 C3 C9 C4 178.06(13)
O3 C3 C9 C8 178.43(15)
N2 C3 C9 C8 -1.27(16)
C26 N21 C12 N2 -168.97(16)
C22 N21 C12 N2 69.03(18)
C3 N2 C12 N21 -120.58(17)
S1 N2 C12 N21 56.69(18)
C12 N21 C22 C23 -179.94(12)
C26 N21 C22 C23 58.77(18)
N21 C22 C23 C24 -57.61(18)
C22 C23 C24 C31 -176.43(13)
C22 C23 C24 C25 55.30(18)
C31 C24 C25 C26 177.45(14)
C23 C24 C25 C26 -55.62(19)
C12 N21 C26 C25 179.42(16)
C22 N21 C26 C25 -58.8(2)
C24 C25 C26 N21 58.2(2)
C23 C24 C31 C32 -71.9(2)
C25 C24 C31 C32 52.9(2)
C23 C24 C31 C36 106.23(16)
C25 C24 C31 C36 -129.00(17)
C36 C31 C32 C33 0.7(3)
C24 C31 C32 C33 178.84(17)
C31 C32 C33 C34 0.0(3)
C32 C33 C34 C35 -0.7(3)
C33 C34 C35 C36 0.6(3)
C34 C35 C36 C31 0.1(3)
C32 C31 C36 C35 -0.7(3)
C24 C31 C36 C35 -178.93(16)

loop_
_cod_related_entry_id
_cod_related_entry_database
_cod_related_entry_code
1 ChemSpider 21133117
